data_4501432
loop_
_publ_author_name
'Samai, Suman'
'Biradha, Kumar'

_publ_section_title
;
 Coordination Polymers of Flexible Bis(benzimidazole) Ligand: Halogen
 Bridging and Metal&#x00B7;&#x00B7;&#x00B7;Arene Interactions
;
_journal_issue 12
_journal_name_full 'Crystal Growth &amp; Design'
_journal_page_first 5723
_journal_paper_doi 10.1021/cg2013254
_journal_volume 11
_journal_year 2011
_chemical_formula_sum 'C24 H22 Cu2 I2 N4'
_chemical_formula_weight 747.34
_chemical_name_systematic
; 
 ? 
;
_space_group_IT_number 2
_symmetry_cell_setting triclinic
_symmetry_space_group_name_Hall '-P 1'
_symmetry_space_group_name_H-M 'P -1'
_atom_sites_solution_hydrogens geom
_atom_sites_solution_primary direct
_atom_sites_solution_secondary difmap
_audit_creation_method SHELXL-97
_cell_angle_alpha 89.265(6)
_cell_angle_beta 78.105(5)
_cell_angle_gamma 74.384(6)
_cell_formula_units_Z 2
_cell_length_a 8.7244(17)
_cell_length_b 10.227(2)
_cell_length_c 14.472(3)
_cell_measurement_reflns_used 4727
_cell_measurement_temperature 293(2)
_cell_measurement_theta_max 26.00
_cell_measurement_theta_min 1.44
_cell_volume 1215.6(4)
_computing_structure_refinement 'SHELXL-97 (Sheldrick, 1997)'
_computing_structure_solution 'SHELXS-97 (Sheldrick, 1990)'
_diffrn_ambient_temperature 293(2)
_diffrn_measured_fraction_theta_full 0.987
_diffrn_measured_fraction_theta_max 0.987
_diffrn_measurement_device_type 'Bruker CCD APEX 2'
_diffrn_measurement_method hemisphere
_diffrn_radiation_monochromator graphite
_diffrn_radiation_source 'fine-focus sealed tube'
_diffrn_radiation_type MoK\a
_diffrn_radiation_wavelength 0.71073
_diffrn_reflns_av_R_equivalents 0.0258
_diffrn_reflns_av_sigmaI/netI 0.0279
_diffrn_reflns_limit_h_max 10
_diffrn_reflns_limit_h_min -10
_diffrn_reflns_limit_k_max 12
_diffrn_reflns_limit_k_min -12
_diffrn_reflns_limit_l_max 17
_diffrn_reflns_limit_l_min -17
_diffrn_reflns_number 15302
_diffrn_reflns_theta_full 26.00
_diffrn_reflns_theta_max 26.00
_diffrn_reflns_theta_min 1.44
_exptl_absorpt_coefficient_mu 4.308
_exptl_absorpt_correction_T_max 0.571
_exptl_absorpt_correction_T_min 0.419
_exptl_absorpt_correction_type empirical
_exptl_absorpt_process_details sadabs
_exptl_crystal_colour colorless
_exptl_crystal_density_diffrn 2.042
_exptl_crystal_density_meas ?
_exptl_crystal_density_method 'not measured'
_exptl_crystal_description block
_exptl_crystal_F_000 716
_exptl_crystal_size_max 0.23
_exptl_crystal_size_mid 0.17
_exptl_crystal_size_min 0.13
_refine_diff_density_max 0.824
_refine_diff_density_min -0.528
_refine_diff_density_rms 0.168
_refine_ls_extinction_method none
_refine_ls_goodness_of_fit_ref 0.835
_refine_ls_hydrogen_treatment constr
_refine_ls_matrix_type full
_refine_ls_number_parameters 289
_refine_ls_number_reflns 4727
_refine_ls_number_restraints 0
_refine_ls_restrained_S_all 0.835
_refine_ls_R_factor_all 0.0413
_refine_ls_R_factor_gt 0.0290
_refine_ls_shift/su_max 0.019
_refine_ls_shift/su_mean 0.002
_refine_ls_structure_factor_coef Fsqd
_refine_ls_weighting_details 'calc w=1/[\s^2^(Fo^2^)+(0.1000P)^2^+0.0000P] where P=(Fo^2^+2Fc^2^)/3'
_refine_ls_weighting_scheme calc
_refine_ls_wR_factor_gt 0.0942
_refine_ls_wR_factor_ref 0.1116
_reflns_number_gt 3859
_reflns_number_total 4727
_reflns_threshold_expression >2sigma(I)
_cod_data_source_file cg2013254_si_002.cif
_cod_data_source_block 1
_cod_depositor_comments
;
The following automatic conversions were performed:

'_exptl_crystal_density_meas' value 'not measured' was changed to '?'
- the value is perceived as not measured.

Automatic conversion script
Id: cif_fix_values 3008 2015-01-20 13:52:24Z robertas 
;
_cod_original_cell_volume 1215.7(4)
_cod_original_sg_symbol_H-M P-1
_cod_database_code 4501432

loop_
_symmetry_equiv_pos_as_xyz
'x, y, z'
'-x, -y, -z'

loop_
_atom_site_label
_atom_site_type_symbol
_atom_site_fract_x
_atom_site_fract_y
_atom_site_fract_z
_atom_site_U_iso_or_equiv
_atom_site_adp_type
_atom_site_occupancy
_atom_site_symmetry_multiplicity
_atom_site_calc_flag
_atom_site_refinement_flags
I1 I 0.58072(3) 0.43750(3) 0.17799(2) 0.04654(12) Uani 1 1 d .
I2 I 0.35155(4) 0.80519(4) 0.33089(2) 0.05417(13) Uani 1 1 d .
Cu1 Cu 0.45349(7) 0.70151(6) 0.16148(4) 0.04801(17) Uani 1 1 d .
Cu2 Cu 0.30409(7) 0.57801(6) 0.28933(4) 0.04845(17) Uani 1 1 d .
C31 C -0.0090(5) 0.6767(5) 0.2367(3) 0.0370(9) Uani 1 1 d .
C32 C -0.0516(5) 0.8175(5) 0.2377(3) 0.0438(10) Uani 1 1 d .
H32 H -0.1342 0.8670 0.2858 0.053 Uiso 1 1 calc R
C33 C 0.0266(5) 0.8854(4) 0.1687(3) 0.0391(9) Uani 1 1 d .
H33 H -0.0040 0.9799 0.1712 0.047 Uiso 1 1 calc R
C34 C 0.1498(5) 0.8156(4) 0.0958(3) 0.0357(9) Uani 1 1 d .
C35 C 0.1953(5) 0.6734(4) 0.0942(3) 0.0352(9) Uani 1 1 d .
H35 H 0.2784 0.6243 0.0462 0.042 Uiso 1 1 calc R
C36 C 0.1168(5) 0.6054(5) 0.1640(3) 0.0367(9) Uani 1 1 d .
H36 H 0.1484 0.5109 0.1624 0.044 Uiso 1 1 calc R
C37 C -0.1008(5) 0.6018(5) 0.3072(3) 0.0453(11) Uani 1 1 d .
H37A H -0.1742 0.6669 0.3556 0.054 Uiso 1 1 calc .
H37B H -0.1669 0.5627 0.2755 0.054 Uiso 1 1 calc .
C38 C 0.2220(5) 0.8920(5) 0.0161(3) 0.0392(10) Uani 1 1 d .
H38A H 0.1783 0.8803 -0.0387 0.047 Uiso 1 1 calc .
H38B H 0.1862 0.9881 0.0346 0.047 Uiso 1 1 calc .
N11 N 0.1579(4) 0.4734(4) 0.3537(2) 0.0379(8) Uani 1 1 d .
N12 N -0.0572(4) 0.3943(4) 0.4029(2) 0.0424(9) Uani 1 1 d .
C11 C 0.0011(5) 0.4915(5) 0.3543(3) 0.0374(9) Uani 1 1 d .
C12 C 0.2042(5) 0.3568(5) 0.4026(3) 0.0394(9) Uani 1 1 d .
C13 C 0.3539(6) 0.2897(5) 0.4212(4) 0.0516(12) Uani 1 1 d .
H13 H 0.4444 0.3223 0.4008 0.062 Uiso 1 1 calc R
C14 C 0.3650(7) 0.1712(6) 0.4717(4) 0.0606(14) Uani 1 1 d .
H14 H 0.4642 0.1241 0.4855 0.073 Uiso 1 1 calc R
C15 C 0.2293(8) 0.1235(6) 0.5016(4) 0.0634(15) Uani 1 1 d .
H15 H 0.2408 0.0441 0.5347 0.076 Uiso 1 1 calc R
C16 C 0.0785(7) 0.1879(5) 0.4845(4) 0.0542(13) Uani 1 1 d .
H16 H -0.0115 0.1548 0.5053 0.065 Uiso 1 1 calc R
C17 C 0.0688(6) 0.3062(5) 0.4340(3) 0.0425(10) Uani 1 1 d .
C18 C -0.2254(6) 0.3844(6) 0.4201(4) 0.0575(14) Uani 1 1 d .
H18A H -0.2337 0.3062 0.4562 0.086 Uiso 1 1 calc R
H18B H -0.2555 0.3757 0.3608 0.086 Uiso 1 1 calc R
H18C H -0.2971 0.4648 0.4547 0.086 Uiso 1 1 calc R
N21 N 0.5060(4) 0.7832(4) 0.0386(2) 0.0348(7) Uani 1 1 d .
N22 N 0.4837(4) 0.8809(4) -0.0968(2) 0.0347(7) Uani 1 1 d .
C21 C 0.4052(5) 0.8505(4) -0.0126(3) 0.0344(9) Uani 1 1 d .
C22 C 0.6620(5) 0.7644(4) -0.0172(3) 0.0352(9) Uani 1 1 d .
C23 C 0.8130(5) 0.6985(5) 0.0012(3) 0.0428(10) Uani 1 1 d .
H23 H 0.8235 0.6582 0.0584 0.051 Uiso 1 1 calc R
C24 C 0.9480(5) 0.6955(5) -0.0700(3) 0.0433(10) Uani 1 1 d .
H24 H 1.0514 0.6529 -0.0600 0.052 Uiso 1 1 calc R
C25 C 0.9328(6) 0.7541(5) -0.1553(3) 0.0486(12) Uani 1 1 d .
H25 H 1.0264 0.7485 -0.2013 0.058 Uiso 1 1 calc R
C26 C 0.7839(6) 0.8205(5) -0.1746(3) 0.0438(11) Uani 1 1 d .
H26 H 0.7742 0.8604 -0.2320 0.053 Uiso 1 1 calc R
C27 C 0.6490(5) 0.8240(4) -0.1030(3) 0.0350(9) Uani 1 1 d .
C28 C 0.4114(6) 0.9529(5) -0.1726(3) 0.0494(12) Uani 1 1 d .
H28A H 0.4964 0.9600 -0.2248 0.074 Uiso 1 1 calc R
H28B H 0.3460 1.0422 -0.1494 0.074 Uiso 1 1 calc R
H28C H 0.3444 0.9034 -0.1933 0.074 Uiso 1 1 calc R

loop_
_atom_site_aniso_label
_atom_site_aniso_U_11
_atom_site_aniso_U_22
_atom_site_aniso_U_33
_atom_site_aniso_U_23
_atom_site_aniso_U_13
_atom_site_aniso_U_12
I1 0.03852(18) 0.0467(2) 0.0474(2) 0.00154(14) -0.00096(13) -0.00590(14)
I2 0.0753(2) 0.0584(2) 0.03536(19) -0.00384(14) -0.00047(15) -0.03750(19)
Cu1 0.0496(3) 0.0617(4) 0.0329(3) 0.0121(3) -0.0042(2) -0.0194(3)
Cu2 0.0429(3) 0.0518(4) 0.0543(4) 0.0105(3) -0.0036(3) -0.0244(3)
C31 0.0290(19) 0.047(3) 0.037(2) 0.0081(18) -0.0054(16) -0.0137(18)
C32 0.035(2) 0.047(3) 0.045(2) 0.002(2) -0.0029(18) -0.0088(19)
C33 0.035(2) 0.033(2) 0.044(2) 0.0044(18) -0.0025(18) -0.0058(18)
C34 0.0313(19) 0.042(2) 0.037(2) 0.0103(18) -0.0105(16) -0.0131(18)
C35 0.0304(19) 0.042(2) 0.033(2) 0.0016(17) -0.0069(16) -0.0088(18)
C36 0.038(2) 0.039(2) 0.037(2) 0.0032(17) -0.0108(17) -0.0132(18)
C37 0.032(2) 0.053(3) 0.048(3) 0.012(2) -0.0010(18) -0.014(2)
C38 0.031(2) 0.048(3) 0.039(2) 0.0092(19) -0.0041(17) -0.0129(19)
N11 0.0338(17) 0.042(2) 0.0380(19) 0.0008(15) -0.0020(14) -0.0147(16)
N12 0.044(2) 0.055(2) 0.0331(19) 0.0069(17) -0.0011(15) -0.0264(19)
C11 0.039(2) 0.047(3) 0.029(2) 0.0010(18) -0.0008(16) -0.019(2)
C12 0.046(2) 0.042(3) 0.031(2) 0.0034(18) -0.0024(17) -0.018(2)
C13 0.040(2) 0.052(3) 0.057(3) 0.007(2) -0.003(2) -0.009(2)
C14 0.058(3) 0.051(3) 0.063(3) 0.008(3) -0.009(3) 0.000(3)
C15 0.081(4) 0.046(3) 0.053(3) 0.009(2) -0.002(3) -0.008(3)
C16 0.065(3) 0.049(3) 0.046(3) 0.008(2) 0.002(2) -0.021(3)
C17 0.050(2) 0.050(3) 0.028(2) 0.0004(19) -0.0006(18) -0.020(2)
C18 0.042(2) 0.085(4) 0.051(3) 0.020(3) -0.002(2) -0.036(3)
N21 0.0323(16) 0.043(2) 0.0313(17) 0.0054(15) -0.0047(13) -0.0149(15)
N22 0.0361(17) 0.037(2) 0.0334(18) 0.0109(15) -0.0076(14) -0.0142(15)
C21 0.034(2) 0.037(2) 0.034(2) 0.0040(17) -0.0045(16) -0.0146(18)
C22 0.038(2) 0.036(2) 0.033(2) -0.0009(17) -0.0048(16) -0.0149(18)
C23 0.038(2) 0.050(3) 0.042(2) 0.002(2) -0.0089(18) -0.015(2)
C24 0.030(2) 0.050(3) 0.050(3) -0.002(2) -0.0093(18) -0.0115(19)
C25 0.038(2) 0.055(3) 0.049(3) -0.009(2) 0.008(2) -0.019(2)
C26 0.043(2) 0.052(3) 0.037(2) 0.004(2) -0.0011(18) -0.020(2)
C27 0.038(2) 0.037(2) 0.034(2) 0.0007(17) -0.0047(16) -0.0183(19)
C28 0.048(3) 0.061(3) 0.045(3) 0.025(2) -0.015(2) -0.020(2)

loop_
_atom_type_symbol
_atom_type_description
_atom_type_scat_dispersion_real
_atom_type_scat_dispersion_imag
_atom_type_scat_source
C C 0.0033 0.0016 'International Tables Vol C Tables 4.2.6.8 and 6.1.1.4'
H H 0.0000 0.0000 'International Tables Vol C Tables 4.2.6.8 and 6.1.1.4'
N N 0.0061 0.0033 'International Tables Vol C Tables 4.2.6.8 and 6.1.1.4'
Cu Cu 0.3201 1.2651 'International Tables Vol C Tables 4.2.6.8 and 6.1.1.4'
I I -0.4742 1.8119 'International Tables Vol C Tables 4.2.6.8 and 6.1.1.4'

loop_
_geom_angle_atom_site_label_1
_geom_angle_atom_site_label_2
_geom_angle_atom_site_label_3
_geom_angle
Cu1 I1 Cu2 57.548(19)
Cu1 I2 Cu2 59.81(2)
N21 Cu1 Cu2 158.08(10)
N21 Cu1 I2 131.98(11)
Cu2 Cu1 I2 60.10(2)
N21 Cu1 I1 119.40(11)
Cu2 Cu1 I1 61.29(2)
I2 Cu1 I1 105.88(2)
N11 Cu2 Cu1 161.55(11)
N11 Cu2 I2 132.88(11)
Cu1 Cu2 I2 60.09(2)
N11 Cu2 I1 116.73(11)
Cu1 Cu2 I1 61.16(2)
I2 Cu2 I1 105.78(2)
C32 C31 C36 118.0(4)
C32 C31 C37 121.5(4)
C36 C31 C37 120.3(4)
C33 C32 C31 121.1(4)
C32 C33 C34 121.3(4)
C33 C34 C35 118.3(4)
C33 C34 C38 120.1(4)
C35 C34 C38 121.4(4)
C36 C35 C34 120.2(4)
C35 C36 C31 121.1(4)
C11 C37 C31 115.5(4)
C21 C38 C34 115.7(4)
C11 N11 C12 105.9(3)
C11 N11 Cu2 128.5(3)
C12 N11 Cu2 125.5(3)
C11 N12 C17 108.1(4)
C11 N12 C18 126.5(4)
C17 N12 C18 125.4(4)
N11 C11 N12 111.5(4)
N11 C11 C37 125.5(4)
N12 C11 C37 123.0(4)
C13 C12 N11 130.5(4)
C13 C12 C17 120.3(4)
N11 C12 C17 109.1(4)
C12 C13 C14 117.8(5)
C15 C14 C13 120.5(5)
C16 C15 C14 123.1(5)
C15 C16 C17 115.9(5)
N12 C17 C16 132.3(4)
N12 C17 C12 105.4(4)
C16 C17 C12 122.3(5)
C21 N21 C22 105.8(3)
C21 N21 Cu1 128.2(3)
C22 N21 Cu1 125.5(3)
C21 N22 C27 107.5(3)
C21 N22 C28 127.6(4)
C27 N22 C28 124.8(3)
N21 C21 N22 112.3(3)
N21 C21 C38 125.9(4)
N22 C21 C38 121.7(4)
C27 C22 C23 120.7(4)
C27 C22 N21 108.9(4)
C23 C22 N21 130.4(4)
C24 C23 C22 116.8(4)
C25 C24 C23 121.7(4)
C26 C25 C24 122.3(4)
C25 C26 C27 115.8(4)
N22 C27 C22 105.4(3)
N22 C27 C26 132.0(4)
C22 C27 C26 122.6(4)

loop_
_geom_bond_atom_site_label_1
_geom_bond_atom_site_label_2
_geom_bond_distance
I1 Cu1 2.6568(9)
I1 Cu2 2.6600(8)
I2 Cu1 2.5665(8)
I2 Cu2 2.5667(8)
Cu1 N21 1.976(3)
Cu1 Cu2 2.5593(8)
Cu2 N11 1.964(3)
C31 C32 1.386(6)
C31 C36 1.399(6)
C31 C37 1.498(6)
C32 C33 1.378(6)
C33 C34 1.385(6)
C34 C35 1.401(6)
C34 C38 1.509(6)
C35 C36 1.387(6)
C37 C11 1.489(7)
C38 C21 1.508(6)
N11 C11 1.329(5)
N11 C12 1.387(5)
N12 C11 1.359(5)
N12 C17 1.372(6)
N12 C18 1.468(5)
C12 C13 1.381(7)
C12 C17 1.404(6)
C13 C14 1.399(7)
C14 C15 1.386(8)
C15 C16 1.374(8)
C16 C17 1.398(6)
N21 C21 1.313(5)
N21 C22 1.397(5)
N22 C21 1.346(5)
N22 C27 1.387(5)
N22 C28 1.469(5)
C22 C27 1.388(6)
C22 C23 1.387(6)
C23 C24 1.389(6)
C24 C25 1.380(7)
C25 C26 1.377(7)
C26 C27 1.392(6)
